data_1558803
loop_
_publ_author_name
'Nagelski, Alexandra L.'
'Fataftah, Majed S.'
'Bollmeyer, Melissa M.'
'McWilliams, Sean F.'
'MacMillan, Samantha N.'
'Mercado, Brandon Q.'
'Lancaster, Kyle M.'
'Holland, Patrick L.'

_publ_section_title
;
 The influences of carbon donor ligands on biomimetic multi-iron complexes
 for N2 reduction
;
_journal_name_full 'Chemical Science'
_journal_paper_doi 10.1039/D0SC03447A
_journal_year 2020
_chemical_formula_moiety 'C26 H38 Fe N2 Si'
_chemical_formula_sum 'C26 H38 Fe N2 Si'
_chemical_formula_weight 462.52
_space_group_crystal_system monoclinic
_space_group_IT_number 11
_space_group_name_Hall '-P 2yb'
_space_group_name_H-M_alt 'P 1 21/m 1'
_atom_sites_solution_hydrogens mixed
_atom_sites_solution_primary SHELXT
_atom_sites_solution_secondary difmap
_audit_creation_method SHELXL-2014/7
_audit_update_record
;
2020-06-15 deposited with the CCDC.	2020-07-28 downloaded from the CCDC.
;
_cell_angle_alpha 90
_cell_angle_beta 99.0427(14)
_cell_angle_gamma 90
_cell_formula_units_Z 2
_cell_length_a 7.46458(13)
_cell_length_b 17.4351(3)
_cell_length_c 10.11223(13)
_cell_measurement_reflns_used 26188
_cell_measurement_temperature 93(2)
_cell_measurement_theta_max 66.6370
_cell_measurement_theta_min 4.3860
_cell_volume 1299.71(4)
_computing_cell_refinement 'CrysAlisPro 1.171.40.67a (Rigaku OD, 2019)'
_computing_data_collection 'CrysAlisPro 1.171.40.67a (Rigaku OD, 2019)'
_computing_data_reduction 'CrysAlisPro 1.171.40.67a (Rigaku OD, 2019)'
_computing_molecular_graphics 'Olex2 (Dolomanov et al., 2009)'
_computing_publication_material 'CIFTAB-2014/2 (Sheldrick, 2014)'
_computing_structure_refinement 'SHELXL-2014/7 (Sheldrick, 2014)'
_computing_structure_solution 'SHELXT-2014/5 (Sheldrick, 2014)'
_diffrn_ambient_temperature 93(2)
_diffrn_detector_area_resol_mean 22.2
_diffrn_measured_fraction_theta_full 0.999
_diffrn_measured_fraction_theta_max 0.999
_diffrn_measurement_device_type 'Rigaku Saturn 944+ CCD'
_diffrn_measurement_method \w
_diffrn_radiation_type CuK\a
_diffrn_radiation_wavelength 1.54184
_diffrn_reflns_av_R_equivalents 0.0463
_diffrn_reflns_av_unetI/netI 0.0144
_diffrn_reflns_Laue_measured_fraction_full 0.999
_diffrn_reflns_Laue_measured_fraction_max 0.999
_diffrn_reflns_limit_h_max 8
_diffrn_reflns_limit_h_min -8
_diffrn_reflns_limit_k_max 20
_diffrn_reflns_limit_k_min -20
_diffrn_reflns_limit_l_max 12
_diffrn_reflns_limit_l_min -12
_diffrn_reflns_number 43855
_diffrn_reflns_point_group_measured_fraction_full 0.999
_diffrn_reflns_point_group_measured_fraction_max 0.999
_diffrn_reflns_theta_full 66.741
_diffrn_reflns_theta_max 66.741
_diffrn_reflns_theta_min 4.427
_diffrn_source 'microfocus rotating anode'
_exptl_absorpt_coefficient_mu 5.182
_exptl_absorpt_correction_T_max 1.00000
_exptl_absorpt_correction_T_min 0.69337
_exptl_absorpt_correction_type multi-scan
_exptl_absorpt_process_details
; 
CrysAlisPro 1.171.40.67a (Rigaku Oxford Diffraction, 2019) 
Empirical absorption correction using spherical harmonics, 
 implemented in SCALE3 ABSPACK scaling algorithm. 
;
_exptl_crystal_colour Orange
_exptl_crystal_density_diffrn 1.182
_exptl_crystal_description Plate
_exptl_crystal_F_000 496
_exptl_crystal_size_max 0.200
_exptl_crystal_size_mid 0.100
_exptl_crystal_size_min 0.020
_refine_diff_density_max 0.240
_refine_diff_density_min -0.278
_refine_diff_density_rms 0.060
_refine_ls_extinction_method none
_refine_ls_goodness_of_fit_ref 1.063
_refine_ls_hydrogen_treatment mixed
_refine_ls_matrix_type full
_refine_ls_number_parameters 183
_refine_ls_number_reflns 2375
_refine_ls_number_restraints 0
_refine_ls_restrained_S_all 1.063
_refine_ls_R_factor_all 0.0320
_refine_ls_R_factor_gt 0.0303
_refine_ls_shift/su_max 0.000
_refine_ls_shift/su_mean 0.000
_refine_ls_structure_factor_coef Fsqd
_refine_ls_weighting_details 'w=1/[\s^2^(Fo^2^)+(0.0546P)^2^+0.3268P] where P=(Fo^2^+2Fc^2^)/3'
_refine_ls_weighting_scheme calc
_refine_ls_wR_factor_gt 0.0850
_refine_ls_wR_factor_ref 0.0864
_reflns_Friedel_coverage 0.000
_reflns_number_gt 2270
_reflns_number_total 2375
_reflns_threshold_expression 'I > 2\s(I)'
_cod_data_source_file d0sc03447a2.cif
_cod_data_source_block 007b-17080
_cod_original_cell_volume 1299.70(3)
_cod_original_sg_symbol_H-M 'P 21/m'
_cod_database_code 1558803
_shelx_shelxl_version_number 2014/7
_shelx_space_group_comment
; 
The symmetry employed for this shelxl refinement is uniquely defined 
by the following loop, which should always be used as a source of 
symmetry information in preference to the above space-group names. 
They are only intended as comments. 
;
_shelx_estimated_absorpt_t_min 0.424
_shelx_estimated_absorpt_t_max 0.903

loop_
_space_group_symop_operation_xyz
'x, y, z'
'-x, y+1/2, -z'
'-x, -y, -z'
'x, -y-1/2, z'

loop_
_atom_site_label
_atom_site_type_symbol
_atom_site_fract_x
_atom_site_fract_y
_atom_site_fract_z
_atom_site_U_iso_or_equiv
_atom_site_adp_type
_atom_site_occupancy
_atom_site_site_symmetry_order
_atom_site_calc_flag
_atom_site_refinement_flags_posn
_atom_site_refinement_flags_adp
_atom_site_refinement_flags_occupancy
_atom_site_disorder_assembly
_atom_site_disorder_group
Fe1 Fe 0.39755(5) 0.74008(14) 0.29865(4) 0.0188(4) Uani 0.5 1 d . . P A -1
N11 N 0.40802(17) 0.66910(8) 0.16291(12) 0.0286(3) Uani 1 1 d . . . . .
C11 C 0.4802(2) 0.60822(10) -0.04083(16) 0.0343(4) Uani 1 1 d . . . . .
H11A H 0.6053 0.5892 -0.0284 0.051 Uiso 1 1 calc R U . . .
H11B H 0.4419 0.6219 -0.1350 0.051 Uiso 1 1 calc R U . . .
H11C H 0.4002 0.5682 -0.0152 0.051 Uiso 1 1 calc R U . . .
C21 C 0.4699(2) 0.67834(10) 0.04606(14) 0.0289(4) Uani 1 1 d . . . . .
C31 C 0.5203(3) 0.7500 -0.0020(2) 0.0289(5) Uani 1 2 d S T P . .
C41 C 0.6204(4) 0.7577(15) -0.1226(3) 0.029(3) Uani 0.5 1 d . . P B -1
H41A H 0.7055 0.7149 -0.1230 0.044 Uiso 0.5 1 calc R U P B -1
H41B H 0.6874 0.8063 -0.1165 0.044 Uiso 0.5 1 calc R U P B -1
H41C H 0.5324 0.7569 -0.2054 0.044 Uiso 0.5 1 calc R U P B -1
C12 C 0.3421(2) 0.59590(10) 0.19911(14) 0.0293(4) Uani 1 1 d . . . . .
C22 C 0.1597(2) 0.57649(10) 0.15769(16) 0.0313(4) Uani 1 1 d . . . . .
C32 C 0.0967(2) 0.50692(11) 0.19986(17) 0.0384(4) Uani 1 1 d . . . . .
H32 H -0.0260 0.4925 0.1714 0.046 Uiso 1 1 calc R U . . .
C42 C 0.2111(3) 0.45846(11) 0.28295(19) 0.0442(5) Uani 1 1 d . . . . .
H42 H 0.1665 0.4111 0.3110 0.053 Uiso 1 1 calc R U . . .
C52 C 0.3898(3) 0.47897(12) 0.32496(18) 0.0421(5) Uani 1 1 d . . . . .
H52 H 0.4668 0.4457 0.3827 0.051 Uiso 1 1 calc R U . . .
C62 C 0.4588(2) 0.54761(11) 0.28400(16) 0.0359(4) Uani 1 1 d . . . . .
C72 C 0.0346(2) 0.63031(11) 0.06913(18) 0.0375(4) Uani 1 1 d . . . . .
H72A H 0.0183 0.6775 0.1185 0.056 Uiso 1 1 calc R U . . .
H72B H -0.0833 0.6055 0.0424 0.056 Uiso 1 1 calc R U . . .
H72C H 0.0879 0.6428 -0.0108 0.056 Uiso 1 1 calc R U . . .
C82 C 0.6539(2) 0.57014(14) 0.32937(19) 0.0486(5) Uani 1 1 d . . . . .
H82A H 0.7117 0.5815 0.2510 0.073 Uiso 1 1 calc R U . . .
H82B H 0.7183 0.5278 0.3801 0.073 Uiso 1 1 calc R U . . .
H82C H 0.6585 0.6157 0.3865 0.073 Uiso 1 1 calc R U . . .
C14 C 0.3745(5) 0.7344(3) 0.4947(3) 0.0353(16) Uani 0.5 1 d . . P A -1
H14A H 0.4350 0.6867 0.5315 0.042 Uiso 0.5 1 calc R U P A -1
H14B H 0.4431 0.7779 0.5407 0.042 Uiso 0.5 1 calc R U P A -1
C24 C 0.1389(5) 0.6280(2) 0.5332(3) 0.0366(8) Uani 0.5 1 d . . P A -1
H24A H 0.1743 0.6090 0.4498 0.055 Uiso 0.5 1 calc R U P A -1
H24B H 0.0141 0.6122 0.5378 0.055 Uiso 0.5 1 calc R U P A -1
H24C H 0.2205 0.6066 0.6097 0.055 Uiso 0.5 1 calc R U P A -1
C34 C -0.0354(6) 0.7767(3) 0.4157(4) 0.0421(9) Uani 0.5 1 d . . P A -1
H34A H -0.014(7) 0.834(3) 0.409(5) 0.063 Uiso 0.5 1 d . U P C -1
H34B H -0.151(6) 0.769(3) 0.443(4) 0.063 Uiso 0.5 1 d . U P D -1
H34 H -0.049(5) 0.7500 0.335(4) 0.063 Uiso 1 2 d S U P . .
C44 C 0.1157(5) 0.7673(2) 0.7088(3) 0.0375(15) Uani 0.5 1 d . . P A -1
H44A H 0.2022 0.7412 0.7771 0.056 Uiso 0.5 1 calc R U P A -1
H44B H -0.0083 0.7543 0.7211 0.056 Uiso 0.5 1 calc R U P A -1
H44C H 0.1332 0.8229 0.7173 0.056 Uiso 0.5 1 calc R U P A -1
Si14 Si 0.15424(11) 0.73578(9) 0.53769(7) 0.0291(5) Uani 0.5 1 d . . P A -1

loop_
_atom_site_aniso_label
_atom_site_aniso_U_11
_atom_site_aniso_U_22
_atom_site_aniso_U_33
_atom_site_aniso_U_23
_atom_site_aniso_U_13
_atom_site_aniso_U_12
Fe1 0.0244(2) 0.0226(13) 0.01017(19) -0.0001(2) 0.00506(13) 0.0015(2)
N11 0.0221(7) 0.0507(8) 0.0135(6) 0.0042(5) 0.0047(5) 0.0053(6)
C11 0.0334(9) 0.0522(10) 0.0192(8) 0.0046(7) 0.0101(6) 0.0127(8)
C21 0.0169(7) 0.0562(10) 0.0137(7) 0.0015(7) 0.0024(5) 0.0076(7)
C31 0.0182(11) 0.0581(14) 0.0109(9) 0.000 0.0037(8) 0.000
C41 0.0270(12) 0.046(8) 0.0171(11) 0.000(2) 0.0101(9) 0.002(2)
C12 0.0273(8) 0.0481(9) 0.0149(7) 0.0005(6) 0.0104(6) 0.0078(7)
C22 0.0289(9) 0.0456(9) 0.0208(8) -0.0064(7) 0.0078(6) 0.0065(7)
C32 0.0371(10) 0.0472(10) 0.0340(10) -0.0124(7) 0.0151(8) 0.0013(7)
C42 0.0560(12) 0.0445(10) 0.0383(10) -0.0007(8) 0.0268(9) 0.0078(9)
C52 0.0485(12) 0.0559(11) 0.0263(8) 0.0104(8) 0.0194(8) 0.0219(9)
C62 0.0319(9) 0.0608(11) 0.0180(7) 0.0073(7) 0.0129(7) 0.0151(8)
C72 0.0265(9) 0.0548(11) 0.0294(9) -0.0068(8) -0.0013(7) 0.0038(7)
C82 0.0290(10) 0.0881(15) 0.0301(9) 0.0241(10) 0.0091(7) 0.0187(9)
C14 0.0372(16) 0.055(5) 0.0149(12) 0.0081(14) 0.0075(11) 0.0187(18)
C24 0.039(2) 0.0463(19) 0.0280(17) 0.0038(14) 0.0154(15) 0.0066(15)
C34 0.040(2) 0.053(2) 0.0325(18) 0.0053(14) 0.0028(16) 0.0089(15)
C44 0.0337(17) 0.058(5) 0.0227(15) -0.0074(14) 0.0105(12) 0.0001(14)
Si14 0.0245(4) 0.0487(16) 0.0145(3) 0.0004(4) 0.0048(3) 0.0018(4)

loop_
_atom_type_symbol
_atom_type_description
_atom_type_scat_dispersion_real
_atom_type_scat_dispersion_imag
_atom_type_scat_source
C C 0.0181 0.0091 'International Tables Vol C Tables 4.2.6.8 and 6.1.1.4'
H H 0.0000 0.0000 'International Tables Vol C Tables 4.2.6.8 and 6.1.1.4'
Fe Fe -1.1336 3.1974 'International Tables Vol C Tables 4.2.6.8 and 6.1.1.4'
N N 0.0311 0.0180 'International Tables Vol C Tables 4.2.6.8 and 6.1.1.4'
Si Si 0.2541 0.3302 'International Tables Vol C Tables 4.2.6.8 and 6.1.1.4'

loop_
_geom_angle_atom_site_label_1
_geom_angle_atom_site_label_2
_geom_angle_atom_site_label_3
_geom_angle
_geom_angle_site_symmetry_1
_geom_angle_site_symmetry_3
_geom_angle_publ_flag
N11 Fe1 C14 135.40(18) . . ?
C21 N11 C12 120.64(14) . . ?
C21 N11 Fe1 129.00(14) . . ?
C12 N11 Fe1 110.34(11) . . ?
C21 C11 H11A 109.5 . . ?
C21 C11 H11B 109.5 . . ?
H11A C11 H11B 109.5 . . ?
C21 C11 H11C 109.5 . . ?
H11A C11 H11C 109.5 . . ?
H11B C11 H11C 109.5 . . ?
N11 C21 C31 123.75(16) . . ?
N11 C21 C11 117.96(15) . . ?
C31 C21 C11 118.26(14) . . ?
C21 C31 C21 124.29(19) . 4_575 ?
C21 C31 C41 122.8(10) . . ?
C21 C31 C41 112.7(10) 4_575 . ?
C31 C41 H41A 109.5 . . ?
C31 C41 H41B 109.5 . . ?
H41A C41 H41B 109.5 . . ?
C31 C41 H41C 109.5 . . ?
H41A C41 H41C 109.5 . . ?
H41B C41 H41C 109.5 . . ?
C22 C12 C62 121.23(16) . . ?
C22 C12 N11 119.63(14) . . ?
C62 C12 N11 118.97(15) . . ?
C32 C22 C12 118.55(16) . . ?
C32 C22 C72 121.00(16) . . ?
C12 C22 C72 120.45(16) . . ?
C42 C32 C22 120.76(17) . . ?
C42 C32 H32 119.6 . . ?
C22 C32 H32 119.6 . . ?
C52 C42 C32 120.07(18) . . ?
C52 C42 H42 120.0 . . ?
C32 C42 H42 120.0 . . ?
C42 C52 C62 121.04(17) . . ?
C42 C52 H52 119.5 . . ?
C62 C52 H52 119.5 . . ?
C52 C62 C12 118.34(17) . . ?
C52 C62 C82 121.22(16) . . ?
C12 C62 C82 120.45(17) . . ?
C22 C72 H72A 109.5 . . ?
C22 C72 H72B 109.5 . . ?
H72A C72 H72B 109.5 . . ?
C22 C72 H72C 109.5 . . ?
H72A C72 H72C 109.5 . . ?
H72B C72 H72C 109.5 . . ?
C62 C82 H82A 109.5 . . ?
C62 C82 H82B 109.5 . . ?
H82A C82 H82B 109.5 . . ?
C62 C82 H82C 109.5 . . ?
H82A C82 H82C 109.5 . . ?
H82B C82 H82C 109.5 . . ?
Si14 C14 Fe1 117.88(17) . . ?
Si14 C14 H14A 107.8 . . ?
Fe1 C14 H14A 107.8 . . ?
Si14 C14 H14B 107.8 . . ?
Fe1 C14 H14B 107.8 . . ?
H14A C14 H14B 107.2 . . ?
Si14 C24 H24A 109.5 . . ?
Si14 C24 H24B 109.5 . . ?
H24A C24 H24B 109.5 . . ?
Si14 C24 H24C 109.5 . . ?
H24A C24 H24C 109.5 . . ?
H24B C24 H24C 109.5 . . ?
Si14 C34 H34A 108(3) . . ?
Si14 C34 H34B 112(3) . . ?
H34A C34 H34B 109(4) . . ?
Si14 C34 H34 111(2) . . ?
H34A C34 H34 115(3) . . ?
H34B C34 H34 102(3) . . ?
Si14 C44 H44A 109.5 . . ?
Si14 C44 H44B 109.5 . . ?
H44A C44 H44B 109.5 . . ?
Si14 C44 H44C 109.5 . . ?
H44A C44 H44C 109.5 . . ?
H44B C44 H44C 109.5 . . ?
C14 Si14 C34 118.76(18) . . ?
C14 Si14 C44 120.92(16) . . ?
C34 Si14 C44 106.66(18) . . ?
C14 Si14 C24 92.03(19) . . ?
C34 Si14 C24 109.17(19) . . ?
C44 Si14 C24 107.27(17) . . ?

loop_
_geom_bond_atom_site_label_1
_geom_bond_atom_site_label_2
_geom_bond_distance
_geom_bond_site_symmetry_2
_geom_bond_publ_flag
Fe1 N11 1.859(2) . ?
Fe1 C14 2.019(3) . ?
N11 C21 1.344(2) . ?
N11 C12 1.436(2) . ?
C11 C21 1.515(2) . ?
C11 H11A 0.9800 . ?
C11 H11B 0.9800 . ?
C11 H11C 0.9800 . ?
C21 C31 1.413(2) . ?
C31 C21 1.413(2) 4_575 ?
C31 C41 1.533(4) . ?
C41 H41A 0.9800 . ?
C41 H41B 0.9800 . ?
C41 H41C 0.9800 . ?
C12 C22 1.402(2) . ?
C12 C62 1.404(2) . ?
C22 C32 1.392(3) . ?
C22 C72 1.514(2) . ?
C32 C42 1.387(3) . ?
C32 H32 0.9500 . ?
C42 C52 1.382(3) . ?
C42 H42 0.9500 . ?
C52 C62 1.391(3) . ?
C52 H52 0.9500 . ?
C62 C82 1.508(3) . ?
C72 H72A 0.9800 . ?
C72 H72B 0.9800 . ?
C72 H72C 0.9800 . ?
C82 H82A 0.9800 . ?
C82 H82B 0.9800 . ?
C82 H82C 0.9800 . ?
C14 Si14 1.766(3) . ?
C14 H14A 0.9900 . ?
C14 H14B 0.9900 . ?
C24 Si14 1.883(4) . ?
C24 H24A 0.9800 . ?
C24 H24B 0.9800 . ?
C24 H24C 0.9800 . ?
C34 Si14 1.867(4) . ?
C34 H34A 1.02(5) . ?
C34 H34B 0.96(5) . ?
C34 H34 0.93(4) . ?
C44 Si14 1.880(3) . ?
C44 H44A 0.9800 . ?
C44 H44B 0.9800 . ?
C44 H44C 0.9800 . ?

loop_
_geom_torsion_atom_site_label_1
_geom_torsion_atom_site_label_2
_geom_torsion_atom_site_label_3
_geom_torsion_atom_site_label_4
_geom_torsion
_geom_torsion_site_symmetry_1
_geom_torsion_site_symmetry_2
_geom_torsion_site_symmetry_3
_geom_torsion_site_symmetry_4
_geom_torsion_publ_flag
C14 Fe1 N11 C21 -160.68(17) . . . . ?
C14 Fe1 N11 C12 17.67(19) . . . . ?
C12 N11 C21 C31 173.67(15) . . . . ?
Fe1 N11 C21 C31 -8.1(2) . . . . ?
C12 N11 C21 C11 -4.3(2) . . . . ?
Fe1 N11 C21 C11 173.92(11) . . . . ?
N11 C21 C31 C21 -17.1(3) . . . 4_575 ?
C11 C21 C31 C21 160.80(15) . . . 4_575 ?
N11 C21 C31 C41 169.2(2) . . . . ?
C11 C21 C31 C41 -12.8(3) . . . . ?
C21 N11 C12 C22 -87.41(18) . . . . ?
Fe1 N11 C12 C22 94.08(14) . . . . ?
C21 N11 C12 C62 97.37(17) . . . . ?
Fe1 N11 C12 C62 -81.14(15) . . . . ?
C62 C12 C22 C32 -1.6(2) . . . . ?
N11 C12 C22 C32 -176.70(13) . . . . ?
C62 C12 C22 C72 178.35(15) . . . . ?
N11 C12 C22 C72 3.2(2) . . . . ?
C12 C22 C32 C42 1.1(2) . . . . ?
C72 C22 C32 C42 -178.83(15) . . . . ?
C22 C32 C42 C52 0.0(3) . . . . ?
C32 C42 C52 C62 -0.7(3) . . . . ?
C42 C52 C62 C12 0.3(3) . . . . ?
C42 C52 C62 C82 -179.88(17) . . . . ?
C22 C12 C62 C52 0.9(2) . . . . ?
N11 C12 C62 C52 176.06(14) . . . . ?
C22 C12 C62 C82 -178.95(15) . . . . ?
N11 C12 C62 C82 -3.8(2) . . . . ?
Fe1 C14 Si14 C34 -21.7(4) . . . . ?
Fe1 C14 Si14 C44 -156.9(2) . . . . ?
Fe1 C14 Si14 C24 91.5(3) . . . . ?
